data_2018456
loop_
_publ_author_name
'Szalda, David J.'
'Ramig, Keith'
'Lavinda, Olga'
'Koren, Zvi C.'
'Massa, Lou'

_publ_section_title
;
 6-Bromoindigo dye
;
_journal_coeditor_code GG3263
_journal_issue 4
_journal_name_full 'Acta Crystallographica Section C'
_journal_page_first o160
_journal_page_last o163
_journal_paper_doi 10.1107/S0108270112006440
_journal_volume 68
_journal_year 2012
_chemical_formula_iupac 'C16 H9 Br N2 O2'
_chemical_formula_moiety 'C16 H9 Br N2 O2'
_chemical_formula_sum 'C16 H9 Br N2 O2'
_chemical_formula_weight 341.16
_chemical_name_systematic
;
6-bromo-2-(3-oxo-2,3-dihydro-1<i>H</i>-indol-2-ylidene)-2,3-dihydro-1<i>H</i>-
indol-3-one
;
_space_group_IT_number 7
_symmetry_cell_setting monoclinic
_symmetry_space_group_name_Hall 'P -2yc'
_symmetry_space_group_name_H-M 'P 1 c 1'
_atom_sites_solution_hydrogens geom
_atom_sites_solution_primary direct
_atom_sites_solution_secondary difmap
_cell_angle_alpha 90.00
_cell_angle_beta 105.856(8)
_cell_angle_gamma 90.00
_cell_formula_units_Z 2
_cell_length_a 12.347(3)
_cell_length_b 4.6558(12)
_cell_length_c 11.607(3)
_cell_measurement_reflns_used 1383
_cell_measurement_temperature 173(2)
_cell_measurement_theta_max 25.46
_cell_measurement_theta_min 3.58
_cell_volume 641.8(3)
_computing_cell_refinement 'SAINT (Bruker, 2005)'
_computing_data_collection 'APEX2 (Bruker, 2010)'
_computing_data_reduction 'SAINT (Bruker, 2005)'
_computing_molecular_graphics 'XP in SHELXTL (Sheldrick, 2008)'
_computing_publication_material 'publCIF (Westrip, 2010)'
_computing_structure_refinement 'SHELXL97 (Sheldrick, 2008)'
_computing_structure_solution 'SHELXS97 (Sheldrick, 2008)'
_diffrn_ambient_temperature 173(2)
_diffrn_measured_fraction_theta_full 0.986
_diffrn_measured_fraction_theta_max 0.986
_diffrn_measurement_device_type 'Bruker APEXII CCD area-detector'
_diffrn_measurement_method '\f and \w'
_diffrn_radiation_monochromator graphite
_diffrn_radiation_source 'fine-focus sealed tube'
_diffrn_radiation_type MoK\a
_diffrn_radiation_wavelength 0.71073
_diffrn_reflns_av_R_equivalents 0.0563
_diffrn_reflns_av_sigmaI/netI 0.0881
_diffrn_reflns_limit_h_max 15
_diffrn_reflns_limit_h_min -11
_diffrn_reflns_limit_k_max 5
_diffrn_reflns_limit_k_min -5
_diffrn_reflns_limit_l_max 14
_diffrn_reflns_limit_l_min -14
_diffrn_reflns_number 4715
_diffrn_reflns_theta_full 25.86
_diffrn_reflns_theta_max 25.86
_diffrn_reflns_theta_min 3.58
_diffrn_standards_number 0
_exptl_absorpt_coefficient_mu 3.208
_exptl_absorpt_correction_T_max 0.7453
_exptl_absorpt_correction_T_min 0.5130
_exptl_absorpt_correction_type multi-scan
_exptl_absorpt_process_details '(SADABS; Bruker, 2005)'
_exptl_crystal_colour purple
_exptl_crystal_density_diffrn 1.765
_exptl_crystal_density_method 'not measured'
_exptl_crystal_description plate
_exptl_crystal_F_000 340
_exptl_crystal_size_max 0.25
_exptl_crystal_size_mid 0.10
_exptl_crystal_size_min 0.02
_refine_diff_density_max 0.549
_refine_diff_density_min -0.601
_refine_ls_abs_structure_details 'Flack (1983), with 934 Friedel pairs'
_refine_ls_abs_structure_Flack 0.42(2)
_refine_ls_extinction_method none
_refine_ls_goodness_of_fit_ref 1.006
_refine_ls_hydrogen_treatment noref
_refine_ls_matrix_type full
_refine_ls_number_parameters 201
_refine_ls_number_reflns 2180
_refine_ls_number_restraints 23
_refine_ls_restrained_S_all 1.002
_refine_ls_R_factor_all 0.0937
_refine_ls_R_factor_gt 0.0590
_refine_ls_shift/su_max 0.000
_refine_ls_shift/su_mean 0.000
_refine_ls_structure_factor_coef Fsqd
_refine_ls_weighting_details 'w = 1/[\s^2^(Fo^2^)+(0.0716P)^2^] where P=(Fo^2^+2Fc^2^)/3'
_refine_ls_weighting_scheme calc
_refine_ls_wR_factor_gt 0.1265
_refine_ls_wR_factor_ref 0.1414
_reflns_number_gt 1558
_reflns_number_total 2180
_reflns_threshold_expression I>2\s(I)
_cod_data_source_file gg3263.cif
_cod_data_source_block I
_cod_original_sg_symbol_H-M 'P c'
_cod_database_code 2018456
_cod_database_fobs_code 2018456

loop_
_symmetry_equiv_pos_as_xyz
'x, y, z'
'x, -y, z+1/2'

loop_
_atom_site_type_symbol
_atom_site_label
_atom_site_fract_x
_atom_site_fract_y
_atom_site_fract_z
_atom_site_U_iso_or_equiv
_atom_site_adp_type
_atom_site_calc_flag
_atom_site_refinement_flags
_atom_site_occupancy
_atom_site_symmetry_multiplicity
_atom_site_disorder_assembly
_atom_site_disorder_group
Br Br6A 0.72197(10) -0.6832(3) 0.16578(9) 0.0550(5) Uani d P 0.682(3) 1 . .
C C4A 0.5539(6) -0.1658(19) -0.1043(6) 0.045(2) Uani d D 1 1 . .
H H4A 0.5619 -0.1009 -0.1791 0.054 Uiso calc R 1 1 . .
C C5A 0.6286(7) -0.359(2) -0.0391(6) 0.053(3) Uani d D 1 1 . .
H H5A 0.6885 -0.4313 -0.0677 0.063 Uiso calc R 1 1 . .
C C6A 0.6146(7) -0.4514(17) 0.0725(7) 0.044(2) Uani d D 1 1 . .
H H6A 0.6666 -0.5869 0.1178 0.052 Uiso calc PR 0.318(3) 1 . .
C C7A 0.5299(6) -0.355(2) 0.1184(7) 0.045(2) Uani d D 1 1 . .
H H7A 0.5221 -0.4217 0.1931 0.055 Uiso calc R 1 1 . .
C C8A 0.4567(6) -0.1558(16) 0.0508(6) 0.0376(18) Uani d D 1 1 . .
C C9A 0.4668(7) -0.0629(19) -0.0628(6) 0.046(3) Uani d D 1 1 . .
C C3A 0.3802(7) 0.1481(19) -0.1069(6) 0.041(2) Uani d D 1 1 . .
C C2A 0.3165(7) 0.1662(19) -0.0131(6) 0.044(2) Uani d D 1 1 . .
N N1A 0.3672(5) -0.0205(15) 0.0765(5) 0.0445(17) Uani d D 1 1 . .
H H1A 0.3454 -0.0498 0.1417 0.053 Uiso calc R 1 1 . .
O O3A 0.3581(6) 0.2859(11) -0.1988(5) 0.0457(18) Uani d . 1 1 . .
Br Br6B -0.1587(2) 1.2040(7) -0.1760(2) 0.0584(13) Uani d P 0.318(3) 1 A 1
C C4B -0.0053(7) 0.6796(19) 0.0743(8) 0.052(2) Uani d D 1 1 . 2
H H4B -0.0135 0.6160 0.1492 0.062 Uiso calc R 1 1 . 2
C C5B -0.0768(7) 0.8799(17) 0.0111(7) 0.053(2) Uani d D 1 1 . 2
H H5B -0.1355 0.9538 0.0411 0.064 Uiso calc R 1 1 . 2
C C6B -0.0642(8) 0.980(2) -0.1006(8) 0.061(3) Uani d D 1 1 . 2
H H6B -0.1149 1.1197 -0.1447 0.074 Uiso calc PR 0.682(3) 1 A 2
C C7B 0.0207(7) 0.8760(18) -0.1450(7) 0.048(2) Uani d D 1 1 . 2
H H7B 0.0297 0.9453 -0.2188 0.058 Uiso calc R 1 1 . 2
C C8B 0.0919(7) 0.6713(19) -0.0813(6) 0.045(2) Uani d D 1 1 . 2
C C9B 0.0799(6) 0.5660(17) 0.0309(6) 0.038(2) Uani d D 1 1 . 2
C C3B 0.1673(7) 0.3641(18) 0.0747(6) 0.041(2) Uani d D 1 1 . 2
C C2B 0.2296(6) 0.3373(17) -0.0175(6) 0.0380(18) Uani d D 1 1 . 2
N N1B 0.1813(5) 0.5300(15) -0.1064(5) 0.0426(19) Uani d D 1 1 . 2
H H1B 0.2043 0.5596 -0.1708 0.051 Uiso calc R 1 1 . 2
O O3B 0.1913(5) 0.2176(12) 0.1692(6) 0.057(2) Uani d . 1 1 . 2

loop_
_atom_site_aniso_label
_atom_site_aniso_U_11
_atom_site_aniso_U_22
_atom_site_aniso_U_33
_atom_site_aniso_U_12
_atom_site_aniso_U_13
_atom_site_aniso_U_23
Br6A 0.0666(9) 0.0697(8) 0.0403(7) 0.0284(10) 0.0341(6) 0.0198(9)
C4A 0.052(5) 0.062(5) 0.026(4) -0.017(5) 0.020(4) -0.003(4)
C5A 0.057(6) 0.084(8) 0.027(4) -0.003(6) 0.028(4) -0.015(5)
C6A 0.048(5) 0.046(5) 0.042(4) -0.005(4) 0.020(4) 0.002(4)
C7A 0.039(5) 0.068(6) 0.034(4) -0.002(5) 0.018(4) -0.007(4)
C8A 0.045(5) 0.043(5) 0.028(4) -0.010(4) 0.017(4) -0.005(4)
C9A 0.062(6) 0.060(6) 0.025(4) -0.007(5) 0.027(4) -0.007(4)
C3A 0.056(6) 0.055(6) 0.023(4) -0.018(5) 0.027(4) -0.006(4)
C2A 0.063(6) 0.059(5) 0.018(4) -0.016(5) 0.025(4) -0.010(4)
N1A 0.060(5) 0.060(5) 0.024(3) -0.006(4) 0.030(3) -0.004(3)
O3A 0.072(4) 0.049(4) 0.028(3) -0.003(3) 0.034(3) -0.004(3)
Br6B 0.064(2) 0.070(2) 0.0516(19) 0.0190(18) 0.0317(17) 0.0140(17)
C4B 0.061(6) 0.063(5) 0.042(4) -0.005(6) 0.030(4) -0.017(5)
C5B 0.060(6) 0.060(6) 0.052(5) -0.012(5) 0.035(5) -0.014(4)
C6B 0.062(7) 0.080(7) 0.048(6) -0.011(5) 0.024(5) -0.029(5)
C7B 0.053(6) 0.062(7) 0.030(5) -0.015(5) 0.013(4) -0.004(4)
C8B 0.050(5) 0.064(6) 0.028(4) -0.012(5) 0.023(4) -0.018(5)
C9B 0.048(5) 0.041(5) 0.030(4) -0.007(5) 0.022(4) -0.014(4)
C3B 0.058(6) 0.047(5) 0.028(4) -0.014(5) 0.029(4) -0.013(4)
C2B 0.043(5) 0.044(4) 0.037(4) -0.008(5) 0.028(4) -0.012(4)
N1B 0.063(5) 0.047(4) 0.024(4) -0.001(4) 0.022(4) 0.002(3)
O3B 0.072(6) 0.073(4) 0.036(3) -0.002(3) 0.032(4) 0.004(3)

loop_
_atom_type_symbol
_atom_type_description
_atom_type_scat_dispersion_real
_atom_type_scat_dispersion_imag
_atom_type_scat_source
C C 0.0033 0.0016 'International Tables Vol C Tables 4.2.6.8 and 6.1.1.4'
H H 0.0000 0.0000 'International Tables Vol C Tables 4.2.6.8 and 6.1.1.4'
N N 0.0061 0.0033 'International Tables Vol C Tables 4.2.6.8 and 6.1.1.4'
O O 0.0106 0.0060 'International Tables Vol C Tables 4.2.6.8 and 6.1.1.4'
Br Br -0.2901 2.4595 'International Tables Vol C Tables 4.2.6.8 and 6.1.1.4'

loop_
_geom_angle_atom_site_label_1
_geom_angle_atom_site_label_2
_geom_angle_atom_site_label_3
_geom_angle
C5A C4A C9A 120.7(7)
C5A C4A H4A 119.6
C9A C4A H4A 119.6
C4A C5A C6A 118.3(7)
C4A C5A H5A 120.9
C6A C5A H5A 120.9
C7A C6A C5A 123.5(8)
C7A C6A Br6A 118.1(6)
C5A C6A Br6A 118.1(6)
C7A C6A H6A 118.3
C5A C6A H6A 118.3
C6A C7A C8A 116.7(7)
C6A C7A H7A 121.7
C8A C7A H7A 121.7
N1A C8A C7A 128.7(6)
N1A C8A C9A 109.9(6)
C7A C8A C9A 121.4(7)
C4A C9A C8A 119.4(7)
C4A C9A C3A 133.5(7)
C8A C9A C3A 106.9(6)
O3A C3A C9A 129.9(7)
O3A C3A C2A 124.7(8)
C9A C3A C2A 105.4(6)
C2B C2A N1A 127.4(5)
C2B C2A C3A 125.5(6)
N1A C2A C3A 107.0(7)
C2A N1A C8A 110.7(6)
C2A N1A H1A 124.6
C8A N1A H1A 124.6
C5B C4B C9B 120.8(7)
C5B C4B H4B 119.6
C9B C4B H4B 119.6
C4B C5B C6B 120.1(8)
C4B C5B H5B 120.0
C6B C5B H5B 120.0
C7B C6B C5B 120.6(9)
C7B C6B Br6B 122.0(7)
C5B C6B Br6B 117.3(7)
C7B C6B H6B 119.7
C5B C6B H6B 119.7
C8B C7B C6B 119.0(8)
C8B C7B H7B 120.5
C6B C7B H7B 120.5
C7B C8B N1B 130.5(7)
C7B C8B C9B 121.2(6)
N1B C8B C9B 108.3(7)
C4B C9B C3B 134.4(7)
C4B C9B C8B 118.3(7)
C3B C9B C8B 107.2(6)
O3B C3B C9B 130.5(6)
O3B C3B C2B 122.6(7)
C9B C3B C2B 106.9(6)
C2A C2B N1B 127.0(6)
C2A C2B C3B 126.6(7)
N1B C2B C3B 106.4(6)
C2B N1B C8B 111.1(6)
C2B N1B H1B 124.5
C8B N1B H1B 124.5

loop_
_geom_bond_atom_site_label_1
_geom_bond_atom_site_label_2
_geom_bond_distance
Br6A C6A 1.820(8)
C4A C5A 1.361(10)
C4A C9A 1.378(9)
C4A H4A 0.9500
C5A C6A 1.419(9)
C5A H5A 0.9500
C6A C7A 1.372(8)
C6A H6A 0.9500
C7A C8A 1.380(9)
C7A H7A 0.9500
C8A N1A 1.374(8)
C8A C9A 1.426(8)
C9A C3A 1.439(10)
C3A O3A 1.210(9)
C3A C2A 1.508(8)
C2A C2B 1.327(9)
C2A N1A 1.369(9)
N1A H1A 0.8800
Br6B C6B 1.631(11)
C4B C5B 1.354(10)
C4B C9B 1.390(9)
C4B H4B 0.9500
C5B C6B 1.425(10)
C5B H5B 0.9500
C6B C7B 1.376(9)
C6B H6B 0.9500
C7B C8B 1.368(10)
C7B H7B 0.9500
C8B N1B 1.383(9)
C8B C9B 1.436(9)
C9B C3B 1.416(9)
C3B O3B 1.256(10)
C3B C2B 1.485(8)
C2B N1B 1.374(8)
N1B H1B 0.8800

loop_
_geom_hbond_atom_site_label_D
_geom_hbond_atom_site_label_H
_geom_hbond_atom_site_label_A
_geom_hbond_site_symmetry_A
_geom_hbond_distance_DH
_geom_hbond_distance_HA
_geom_hbond_distance_DA
_geom_hbond_angle_DHA
N1A H1A O3A 2 0.88 2.12 2.916(8) 149.7
N1A H1A O3B . 0.88 2.37 2.895(8) 118.7
N1B H1B O3B 2_564 0.88 2.09 2.890(9) 150.0
N1B H1B O3A . 0.88 2.38 2.913(9) 119.1

loop_
_geom_torsion_atom_site_label_1
_geom_torsion_atom_site_label_2
_geom_torsion_atom_site_label_3
_geom_torsion_atom_site_label_4
_geom_torsion
C9A C4A C5A C6A -0.3(14)
C4A C5A C6A C7A -0.1(14)
C4A C5A C6A Br6A -174.2(7)
C5A C6A C7A C8A -0.7(14)
Br6A C6A C7A C8A 173.4(6)
C6A C7A C8A N1A -178.4(8)
C6A C7A C8A C9A 1.9(13)
C5A C4A C9A C8A 1.5(13)
C5A C4A C9A C3A 176.3(9)
N1A C8A C9A C4A 177.9(8)
C7A C8A C9A C4A -2.4(13)
N1A C8A C9A C3A 1.8(9)
C7A C8A C9A C3A -178.5(8)
C4A C9A C3A O3A 3.8(17)
C8A C9A C3A O3A 179.1(8)
C4A C9A C3A C2A -176.9(10)
C8A C9A C3A C2A -1.6(9)
O3A C3A C2A C2B -1.1(13)
C9A C3A C2A C2B 179.5(7)
O3A C3A C2A N1A -179.8(8)
C9A C3A C2A N1A 0.9(9)
C2B C2A N1A C8A -178.4(7)
C3A C2A N1A C8A 0.2(9)
C7A C8A N1A C2A 179.0(8)
C9A C8A N1A C2A -1.3(9)
C9B C4B C5B C6B -1.0(14)
C4B C5B C6B C7B -0.3(14)
C5B C6B C7B C8B 1.0(14)
Br6B C6B C7B C8B -174.8(8)
C6B C7B C8B N1B 178.8(9)
C6B C7B C8B C9B -0.5(13)
C5B C4B C9B C3B 178.5(9)
C5B C4B C9B C8B 1.5(13)
C7B C8B C9B C4B -0.7(13)
N1B C8B C9B C4B 179.8(8)
C7B C8B C9B C3B -178.5(8)
N1B C8B C9B C3B 2.0(9)
C4B C9B C3B O3B 2.3(17)
C8B C9B C3B O3B 179.7(9)
C4B C9B C3B C2B 179.7(10)
C8B C9B C3B C2B -3.0(9)
N1A C2A C2B N1B 178.0(9)
C3A C2A C2B N1B -0.4(11)
N1A C2A C2B C3B -0.1(12)
C3A C2A C2B C3B -178.5(9)
O3B C3B C2B C2A -1.0(12)
C9B C3B C2B C2A -178.6(7)
O3B C3B C2B N1B -179.4(8)
C9B C3B C2B N1B 3.0(9)
C2A C2B N1B C8B 179.8(7)
C3B C2B N1B C8B -1.8(9)
C7B C8B N1B C2B -179.5(9)
C9B C8B N1B C2B -0.1(10)
